data_7717768
loop_
_publ_author_name
'Jana, Narayan Ch.'
'Escuer, Albert'
'Brand\~ao, Paula'
'Panja, Anangamohan'

_publ_section_title
;
 Exploring structural, magnetic, and catalytic diversity in tetranuclear
 {Cu4O4} cubane cores and a dinuclear complex derived from closely related
 ligand systems
;
_journal_name_full 'Dalton Transactions'
_journal_paper_doi 10.1039/D4DT03283G
_journal_year 2025
_chemical_formula_moiety 'C16 H16 N2 O3, H2 O'
_chemical_formula_sum 'C16 H18 N2 O4'
_chemical_formula_weight 302.32
_space_group_crystal_system orthorhombic
_space_group_IT_number 19
_space_group_name_Hall 'P 2ac 2ab'
_space_group_name_H-M_alt 'P 21 21 21'
_atom_sites_solution_hydrogens mixed
_atom_sites_solution_primary dual
_audit_creation_date 2024-10-22
_audit_creation_method
;
Olex2 1.5
(compiled 2024.02.16 svn.r378c4104 for OlexSys, GUI svn.r6928)
;
_audit_update_record
;
2024-11-20 deposited with the CCDC.	2025-01-06 downloaded from the CCDC.
;
_cell_angle_alpha 90
_cell_angle_beta 90
_cell_angle_gamma 90
_cell_formula_units_Z 4
_cell_length_a 4.86772(10)
_cell_length_b 13.6394(2)
_cell_length_c 22.0354(4)
_cell_measurement_reflns_used 6625
_cell_measurement_temperature 149.98(16)
_cell_measurement_theta_max 77.4740
_cell_measurement_theta_min 3.8030
_cell_volume 1462.99(5)
_computing_cell_refinement 'CrysAlisPro 1.171.42.89a (Rigaku OD, 2023)'
_computing_data_collection 'CrysAlisPro 1.171.42.89a (Rigaku OD, 2023)'
_computing_data_reduction 'CrysAlisPro 1.171.42.89a (Rigaku OD, 2023)'
_computing_molecular_graphics 'Olex2 1.5 (Dolomanov et al., 2009)'
_computing_publication_material 'Olex2 1.5 (Dolomanov et al., 2009)'
_computing_structure_refinement 'SHELXL 2016/6 (Sheldrick, 2015)'
_computing_structure_solution 'SHELXT  (Sheldrick, 2015)'
_diffrn_ambient_environment N~2~
_diffrn_ambient_temperature 149.98(16)
_diffrn_detector 'Hybrid Pixel Array Detector'
_diffrn_detector_area_resol_mean 5.8140
_diffrn_detector_type 'Pilatus 200K'
_diffrn_measured_fraction_theta_full 1.000
_diffrn_measured_fraction_theta_max 0.970
_diffrn_measurement_details
;
List of Runs (angles in degrees, time in seconds):

  # Type    Start    End  Width  t~exp~   \w     \q     \k     \f   Frames
#--------------------------------------------------------------------------
  1  \w    -72.00  17.00   0.50    0.12    --  -38.50  97.00 174.00  178
  2  \w      4.00  83.00   0.50    0.12    --   49.06 -97.00  65.00  158
  3  \w     40.00 107.00   0.50    0.69    --  106.83 -97.00  65.00  134
  4  \w    104.00 174.00   0.50    0.69    --  106.83  97.00 174.00  140
  5  \w    -42.00  28.00   0.50    0.12    --  -38.50  37.00 -90.00  140
  6  \w   -101.00 -27.00   0.50    0.12    --  -38.50 -57.00 -30.00  148
  7  \w    102.00 171.00   0.50    0.69    --  106.83  45.00 -60.00  138
  8  \w     42.00 111.00   0.50    0.69    --  106.83 -45.00  60.00  138
  9  \w    102.00 171.00   0.50    0.69    --  106.83  45.00 -30.00  138
 10  \w     44.00 112.00   0.50    0.69    --  106.83-125.00 -30.00  136
 11  \w    103.00 171.00   0.50    0.69    --  106.83  77.00-180.00  136
 12  \w     42.00 111.00   0.50    0.69    --  106.83 -45.00-180.00  138
 13  \w     38.00 112.00   0.50    0.12    --   49.06  57.00-180.00  148
;
_diffrn_measurement_device 'four-circle diffractometer'
_diffrn_measurement_device_type 'SuperNova, Dual, Cu at home/near, Pilatus 200K'
_diffrn_measurement_method '\w scans'
_diffrn_orient_matrix_type 'CrysAlisPro convention (1999,Acta A55,543-557)'
_diffrn_orient_matrix_UB_11 -0.0310373000
_diffrn_orient_matrix_UB_12 0.0992685000
_diffrn_orient_matrix_UB_13 -0.0326667000
_diffrn_orient_matrix_UB_21 0.1055191000
_diffrn_orient_matrix_UB_22 0.0532268000
_diffrn_orient_matrix_UB_23 0.0570245000
_diffrn_orient_matrix_UB_31 0.2966991000
_diffrn_orient_matrix_UB_32 -0.0085350000
_diffrn_orient_matrix_UB_33 -0.0236919000
_diffrn_radiation_monochromator mirror
_diffrn_radiation_probe x-ray
_diffrn_radiation_type 'Cu K\a'
_diffrn_radiation_wavelength 1.54184
_diffrn_reflns_av_R_equivalents 0.0512
_diffrn_reflns_av_unetI/netI 0.0485
_diffrn_reflns_Laue_measured_fraction_full 1.000
_diffrn_reflns_Laue_measured_fraction_max 0.970
_diffrn_reflns_limit_h_max 6
_diffrn_reflns_limit_h_min -4
_diffrn_reflns_limit_k_max 17
_diffrn_reflns_limit_k_min -16
_diffrn_reflns_limit_l_max 27
_diffrn_reflns_limit_l_min -27
_diffrn_reflns_number 8671
_diffrn_reflns_point_group_measured_fraction_full 0.986
_diffrn_reflns_point_group_measured_fraction_max 0.941
_diffrn_reflns_theta_full 67.684
_diffrn_reflns_theta_max 77.795
_diffrn_reflns_theta_min 3.811
_diffrn_source 'micro-focus sealed X-ray tube'
_diffrn_source_type 'SuperNova (Cu) X-ray Source'
_exptl_absorpt_coefficient_mu 0.824
_exptl_absorpt_correction_T_max 1.00000
_exptl_absorpt_correction_T_min 0.48263
_exptl_absorpt_correction_type multi-scan
_exptl_absorpt_process_details
;
CrysAlisPro 1.171.42.89a (Rigaku Oxford Diffraction, 2023)
Empirical absorption correction using spherical harmonics,
implemented in SCALE3 ABSPACK scaling algorithm.
;
_exptl_crystal_colour 'light yellow'
_exptl_crystal_density_diffrn 1.373
_exptl_crystal_description needle
_exptl_crystal_F_000 640
_exptl_crystal_size_max 0.2
_exptl_crystal_size_mid 0.2
_exptl_crystal_size_min 0.1
_refine_diff_density_max 0.179
_refine_diff_density_min -0.238
_refine_diff_density_rms 0.044
_refine_ls_abs_structure_details
;
 Flack x determined using 1017 quotients [(I+)-(I-)]/[(I+)+(I-)]
 (Parsons, Flack and Wagner, Acta Cryst. B69 (2013) 249-259).
;
_refine_ls_abs_structure_Flack 0.08(16)
_refine_ls_extinction_method none
_refine_ls_goodness_of_fit_ref 1.067
_refine_ls_hydrogen_treatment mixed
_refine_ls_matrix_type full
_refine_ls_number_parameters 212
_refine_ls_number_reflns 2943
_refine_ls_number_restraints 3
_refine_ls_restrained_S_all 1.066
_refine_ls_R_factor_all 0.0393
_refine_ls_R_factor_gt 0.0364
_refine_ls_shift/su_max 0.000
_refine_ls_shift/su_mean 0.000
_refine_ls_structure_factor_coef Fsqd
_refine_ls_weighting_details 'w=1/[\s^2^(Fo^2^)+(0.0463P)^2^+0.2278P] where P=(Fo^2^+2Fc^2^)/3'
_refine_ls_weighting_scheme calc
_refine_ls_wR_factor_gt 0.0953
_refine_ls_wR_factor_ref 0.0974
_reflns_Friedel_coverage 0.639
_reflns_Friedel_fraction_full 0.964
_reflns_Friedel_fraction_max 0.900
_reflns_number_gt 2765
_reflns_number_total 2943
_reflns_threshold_expression 'I > 2\s(I)'
_cod_data_source_file d4dt03283g2.cif
_cod_data_source_block H2L1
_cod_database_code 7717768
_shelx_shelxl_version_number 2016/6
_chemical_oxdiff_formula 'C H N O'
_shelx_space_group_comment
;
The symmetry employed for this shelxl refinement is uniquely defined
by the following loop, which should always be used as a source of
symmetry information in preference to the above space-group names.
They are only intended as comments.
;
_shelx_estimated_absorpt_t_max 0.922
_shelx_estimated_absorpt_t_min 0.853
_olex2_refinement_description
;
1. Restrained distances
 O4-H4A = O4-H4B
 0.87 with sigma of 0.02
 H4A-H4B
 1.38 with sigma of 0.04
2.a Aromatic/amide H refined with riding coordinates:
 C4(H4), C7(H7), C9(H9), C12(H12), C16(H16), C15(H15), C13(H13), C14(H14)
2.b Idealised Me refined as rotating group:
 C6(H6A,H6B,H6C), C3(H3A,H3B,H3C)
2.c Idealised tetrahedral OH refined as rotating group:
 O1(H1)
;
_olex2_submission_special_instructions 'No special instructions were received'
_oxdiff_exptl_absorpt_empirical_details
;
Empirical correction (ABSPACK) includes:
- Absorption correction using spherical harmonics
- Frame scaling
;
_oxdiff_exptl_absorpt_empirical_full_max 1.669
_oxdiff_exptl_absorpt_empirical_full_min 0.438

loop_
_space_group_symop_operation_xyz
'x, y, z'
'-x+1/2, -y, z+1/2'
'-x, y+1/2, -z+1/2'
'x+1/2, -y+1/2, -z'

loop_
_atom_site_label
_atom_site_type_symbol
_atom_site_fract_x
_atom_site_fract_y
_atom_site_fract_z
_atom_site_U_iso_or_equiv
_atom_site_adp_type
_atom_site_occupancy
_atom_site_site_symmetry_order
_atom_site_calc_flag
_atom_site_refinement_flags_posn
_atom_site_refinement_flags_adp
_atom_site_refinement_flags_occupancy
_atom_site_disorder_assembly
_atom_site_disorder_group
O1 O 0.0176(3) 0.35053(11) 0.66589(7) 0.0256(4) Uani 1 1 d . . . . .
H1 H 0.125589 0.335962 0.694215 0.038 Uiso 1 1 calc R U . . .
O2 O -0.3527(3) 0.37595(11) 0.58308(8) 0.0270(4) Uani 1 1 d . . . . .
O3 O 0.6094(4) 0.35316(11) 0.80182(8) 0.0326(4) Uani 1 1 d . . . . .
O4 O 0.5413(4) 0.48144(12) 0.70758(8) 0.0326(4) Uani 1 1 d D . . . .
H4A H 0.543(8) 0.439(2) 0.7375(12) 0.049 Uiso 1 1 d D U . . .
H4B H 0.639(7) 0.454(2) 0.6796(12) 0.049 Uiso 1 1 d D U . . .
N1 N 0.2864(4) 0.22637(14) 0.73914(8) 0.0227(4) Uani 1 1 d . . . . .
N2 N 0.4752(4) 0.19680(14) 0.78225(8) 0.0216(4) Uani 1 1 d . . . . .
C11 C 0.8326(4) 0.22597(15) 0.85678(9) 0.0194(4) Uani 1 1 d . . . . .
C1 C -0.1154(4) 0.26890(15) 0.64701(9) 0.0206(4) Uani 1 1 d . . . . .
C4 C -0.4618(4) 0.20128(15) 0.58004(9) 0.0202(4) Uani 1 1 d . . . . .
H4 H -0.597114 0.210690 0.549515 0.024 Uiso 1 1 calc R U . . .
C8 C -0.0635(5) 0.17491(16) 0.66960(9) 0.0215(4) Uani 1 1 d . . . . .
C7 C -0.2152(5) 0.09491(16) 0.64709(10) 0.0229(4) Uani 1 1 d . . . . .
H7 H -0.182023 0.031387 0.663184 0.028 Uiso 1 1 calc R U . . .
C10 C 0.6299(5) 0.26438(16) 0.81124(9) 0.0215(4) Uani 1 1 d . . . . .
C5 C -0.4108(4) 0.10625(15) 0.60225(10) 0.0213(4) Uani 1 1 d . . . . .
C2 C -0.3182(5) 0.28092(15) 0.60196(10) 0.0213(4) Uani 1 1 d . . . . .
C9 C 0.1427(5) 0.15681(16) 0.71595(10) 0.0231(4) Uani 1 1 d . . . . .
H9 H 0.172192 0.091537 0.729513 0.028 Uiso 1 1 calc R U . . .
C12 C 0.8732(5) 0.12605(16) 0.86804(10) 0.0233(5) Uani 1 1 d . . . . .
H12 H 0.769815 0.078423 0.846406 0.028 Uiso 1 1 calc R U . . .
C16 C 0.9886(5) 0.29459(16) 0.88854(10) 0.0236(4) Uani 1 1 d . . . . .
H16 H 0.964810 0.362486 0.880487 0.028 Uiso 1 1 calc R U . . .
C15 C 1.1777(5) 0.26493(17) 0.93167(10) 0.0255(5) Uani 1 1 d . . . . .
H15 H 1.281137 0.312389 0.953425 0.031 Uiso 1 1 calc R U . . .
C13 C 1.0653(5) 0.09682(16) 0.91095(10) 0.0256(5) Uani 1 1 d . . . . .
H13 H 1.093794 0.028967 0.918366 0.031 Uiso 1 1 calc R U . . .
C14 C 1.2162(5) 0.16583(18) 0.94314(10) 0.0256(5) Uani 1 1 d . . . . .
H14 H 1.345144 0.145293 0.972894 0.031 Uiso 1 1 calc R U . . .
C6 C -0.5652(5) 0.02003(16) 0.57709(11) 0.0276(5) Uani 1 1 d . . . . .
H6A H -0.762344 0.034550 0.576918 0.041 Uiso 1 1 calc R U . . .
H6B H -0.530516 -0.037739 0.602407 0.041 Uiso 1 1 calc R U . . .
H6C H -0.503434 0.007001 0.535536 0.041 Uiso 1 1 calc R U . . .
C3 C -0.5734(5) 0.39472(17) 0.54230(11) 0.0275(5) Uani 1 1 d . . . . .
H3A H -0.541919 0.359296 0.504240 0.041 Uiso 1 1 calc R U . . .
H3B H -0.584051 0.465223 0.534055 0.041 Uiso 1 1 calc R U . . .
H3C H -0.746195 0.372562 0.560550 0.041 Uiso 1 1 calc R U . . .
H2 H 0.493(7) 0.132(2) 0.7893(13) 0.034(8) Uiso 1 1 d . . . . .

loop_
_atom_site_aniso_label
_atom_site_aniso_U_11
_atom_site_aniso_U_22
_atom_site_aniso_U_33
_atom_site_aniso_U_23
_atom_site_aniso_U_13
_atom_site_aniso_U_12
O1 0.0251(8) 0.0244(7) 0.0272(7) -0.0028(6) -0.0086(7) -0.0024(6)
O2 0.0291(8) 0.0202(7) 0.0316(8) 0.0035(6) -0.0123(7) -0.0015(7)
O3 0.0459(10) 0.0204(7) 0.0314(8) 0.0043(6) -0.0073(8) 0.0045(8)
O4 0.0460(10) 0.0232(8) 0.0287(8) 0.0021(7) -0.0040(8) 0.0060(8)
N1 0.0205(9) 0.0309(9) 0.0168(8) 0.0014(7) -0.0002(7) 0.0057(8)
N2 0.0208(9) 0.0247(9) 0.0191(8) 0.0011(7) -0.0029(7) 0.0051(8)
C11 0.0183(9) 0.0225(9) 0.0175(9) 0.0021(8) 0.0020(8) 0.0006(8)
C1 0.0203(10) 0.0232(9) 0.0184(9) -0.0014(8) -0.0009(8) 0.0001(8)
C4 0.0184(9) 0.0230(10) 0.0192(8) -0.0002(8) -0.0005(8) 0.0004(8)
C8 0.0196(10) 0.0265(10) 0.0182(9) 0.0010(8) 0.0026(8) 0.0039(8)
C7 0.0236(10) 0.0220(10) 0.0232(10) 0.0020(8) 0.0033(9) 0.0028(8)
C10 0.0227(10) 0.0237(9) 0.0181(9) 0.0012(8) 0.0013(8) 0.0043(8)
C5 0.0207(10) 0.0223(10) 0.0211(9) -0.0021(8) 0.0032(8) -0.0009(8)
C2 0.0213(10) 0.0219(10) 0.0208(9) 0.0003(8) -0.0010(8) 0.0005(9)
C9 0.0202(10) 0.0280(10) 0.0210(10) 0.0010(8) 0.0014(9) 0.0052(9)
C12 0.0237(11) 0.0221(10) 0.0240(10) -0.0010(8) -0.0027(9) -0.0011(9)
C16 0.0233(11) 0.0201(9) 0.0273(10) -0.0017(9) 0.0029(9) 0.0008(9)
C15 0.0210(10) 0.0283(11) 0.0271(11) -0.0067(9) -0.0026(9) -0.0016(9)
C13 0.0276(11) 0.0223(10) 0.0270(11) 0.0029(8) -0.0033(9) 0.0025(9)
C14 0.0211(10) 0.0338(12) 0.0218(10) 0.0005(9) -0.0033(9) 0.0030(9)
C6 0.0283(11) 0.0226(10) 0.0319(11) -0.0027(9) 0.0002(10) -0.0052(9)
C3 0.0244(11) 0.0267(10) 0.0314(11) 0.0059(9) -0.0062(9) 0.0003(9)

loop_
_atom_type_symbol
_atom_type_description
_atom_type_scat_dispersion_real
_atom_type_scat_dispersion_imag
_atom_type_scat_source
C C 0.0181 0.0091 'International Tables Vol C Tables 4.2.6.8 and 6.1.1.4'
H H 0.0000 0.0000 'International Tables Vol C Tables 4.2.6.8 and 6.1.1.4'
N N 0.0311 0.0180 'International Tables Vol C Tables 4.2.6.8 and 6.1.1.4'
O O 0.0492 0.0322 'International Tables Vol C Tables 4.2.6.8 and 6.1.1.4'

loop_
_geom_angle_atom_site_label_1
_geom_angle_atom_site_label_2
_geom_angle_atom_site_label_3
_geom_angle
_geom_angle_site_symmetry_1
_geom_angle_site_symmetry_3
_geom_angle_publ_flag
C1 O1 H1 109.5 . . ?
C2 O2 C3 116.97(17) . . ?
H4A O4 H4B 104(3) . . ?
C9 N1 N2 114.83(19) . . ?
N1 N2 H2 118(2) . . ?
C10 N2 N1 119.78(19) . . ?
C10 N2 H2 122(2) . . ?
C12 C11 C10 123.44(19) . . ?
C16 C11 C10 117.33(18) . . ?
C16 C11 C12 119.2(2) . . ?
O1 C1 C8 123.93(19) . . ?
O1 C1 C2 117.12(18) . . ?
C8 C1 C2 118.95(19) . . ?
C5 C4 H4 119.5 . . ?
C2 C4 H4 119.5 . . ?
C2 C4 C5 120.93(19) . . ?
C1 C8 C7 119.4(2) . . ?
C1 C8 C9 122.1(2) . . ?
C7 C8 C9 118.57(19) . . ?
C8 C7 H7 119.1 . . ?
C5 C7 C8 121.8(2) . . ?
C5 C7 H7 119.1 . . ?
O3 C10 N2 123.1(2) . . ?
O3 C10 C11 120.6(2) . . ?
N2 C10 C11 116.38(18) . . ?
C4 C5 C6 120.29(19) . . ?
C7 C5 C4 118.28(19) . . ?
C7 C5 C6 121.43(19) . . ?
O2 C2 C1 114.15(18) . . ?
O2 C2 C4 125.18(19) . . ?
C4 C2 C1 120.67(19) . . ?
N1 C9 C8 122.0(2) . . ?
N1 C9 H9 119.0 . . ?
C8 C9 H9 119.0 . . ?
C11 C12 H12 120.1 . . ?
C13 C12 C11 119.7(2) . . ?
C13 C12 H12 120.1 . . ?
C11 C16 H16 119.6 . . ?
C15 C16 C11 120.7(2) . . ?
C15 C16 H16 119.6 . . ?
C16 C15 H15 120.0 . . ?
C16 C15 C14 120.0(2) . . ?
C14 C15 H15 120.0 . . ?
C12 C13 H13 119.7 . . ?
C12 C13 C14 120.6(2) . . ?
C14 C13 H13 119.7 . . ?
C15 C14 C13 119.7(2) . . ?
C15 C14 H14 120.1 . . ?
C13 C14 H14 120.1 . . ?
C5 C6 H6A 109.5 . . ?
C5 C6 H6B 109.5 . . ?
C5 C6 H6C 109.5 . . ?
H6A C6 H6B 109.5 . . ?
H6A C6 H6C 109.5 . . ?
H6B C6 H6C 109.5 . . ?
O2 C3 H3A 109.5 . . ?
O2 C3 H3B 109.5 . . ?
O2 C3 H3C 109.5 . . ?
H3A C3 H3B 109.5 . . ?
H3A C3 H3C 109.5 . . ?
H3B C3 H3C 109.5 . . ?

loop_
_geom_bond_atom_site_label_1
_geom_bond_atom_site_label_2
_geom_bond_distance
_geom_bond_site_symmetry_2
_geom_bond_publ_flag
O1 H1 0.8400 . ?
O1 C1 1.353(3) . ?
O2 C2 1.372(2) . ?
O2 C3 1.424(3) . ?
O3 C10 1.233(3) . ?
O4 H4A 0.88(2) . ?
O4 H4B 0.86(2) . ?
N1 N2 1.382(2) . ?
N1 C9 1.285(3) . ?
N2 C10 1.351(3) . ?
N2 H2 0.90(3) . ?
C11 C10 1.502(3) . ?
C11 C12 1.399(3) . ?
C11 C16 1.394(3) . ?
C1 C8 1.398(3) . ?
C1 C2 1.409(3) . ?
C4 H4 0.9500 . ?
C4 C5 1.408(3) . ?
C4 C2 1.379(3) . ?
C8 C7 1.408(3) . ?
C8 C9 1.453(3) . ?
C7 H7 0.9500 . ?
C7 C5 1.381(3) . ?
C5 C6 1.502(3) . ?
C9 H9 0.9500 . ?
C12 H12 0.9500 . ?
C12 C13 1.388(3) . ?
C16 H16 0.9500 . ?
C16 C15 1.383(3) . ?
C15 H15 0.9500 . ?
C15 C14 1.388(3) . ?
C13 H13 0.9500 . ?
C13 C14 1.389(3) . ?
C14 H14 0.9500 . ?
C6 H6A 0.9800 . ?
C6 H6B 0.9800 . ?
C6 H6C 0.9800 . ?
C3 H3A 0.9800 . ?
C3 H3B 0.9800 . ?
C3 H3C 0.9800 . ?

loop_
_geom_torsion_atom_site_label_1
_geom_torsion_atom_site_label_2
_geom_torsion_atom_site_label_3
_geom_torsion_atom_site_label_4
_geom_torsion
_geom_torsion_site_symmetry_1
_geom_torsion_site_symmetry_2
_geom_torsion_site_symmetry_3
_geom_torsion_site_symmetry_4
_geom_torsion_publ_flag
O1 C1 C8 C7 179.57(19) . . . . ?
O1 C1 C8 C9 -0.3(3) . . . . ?
O1 C1 C2 O2 0.1(3) . . . . ?
O1 C1 C2 C4 179.60(19) . . . . ?
N1 N2 C10 O3 1.0(3) . . . . ?
N1 N2 C10 C11 -179.19(17) . . . . ?
N2 N1 C9 C8 -179.46(18) . . . . ?
C11 C12 C13 C14 0.5(3) . . . . ?
C11 C16 C15 C14 0.8(3) . . . . ?
C1 C8 C7 C5 1.3(3) . . . . ?
C1 C8 C9 N1 0.8(3) . . . . ?
C8 C1 C2 O2 179.94(19) . . . . ?
C8 C1 C2 C4 -0.6(3) . . . . ?
C8 C7 C5 C4 -1.6(3) . . . . ?
C8 C7 C5 C6 178.0(2) . . . . ?
C7 C8 C9 N1 -179.1(2) . . . . ?
C10 C11 C12 C13 180.0(2) . . . . ?
C10 C11 C16 C15 179.4(2) . . . . ?
C5 C4 C2 O2 179.8(2) . . . . ?
C5 C4 C2 C1 0.3(3) . . . . ?
C2 C1 C8 C7 -0.2(3) . . . . ?
C2 C1 C8 C9 179.9(2) . . . . ?
C2 C4 C5 C7 0.7(3) . . . . ?
C2 C4 C5 C6 -178.9(2) . . . . ?
C9 N1 N2 C10 -177.50(19) . . . . ?
C9 C8 C7 C5 -178.77(19) . . . . ?
C12 C11 C10 O3 -177.6(2) . . . . ?
C12 C11 C10 N2 2.6(3) . . . . ?
C12 C11 C16 C15 -1.3(3) . . . . ?
C12 C13 C14 C15 -1.0(4) . . . . ?
C16 C11 C10 O3 1.7(3) . . . . ?
C16 C11 C10 N2 -178.11(19) . . . . ?
C16 C11 C12 C13 0.7(3) . . . . ?
C16 C15 C14 C13 0.3(4) . . . . ?
C3 O2 C2 C1 -173.67(19) . . . . ?
C3 O2 C2 C4 6.9(3) . . . . ?
